data_2019256
loop_
_publ_author_name
'Gerhardt, Valeska'
'Bolte, Michael'

_publ_section_title
;
 Three new pseudopolymorphs of 6-aminouracil
;
_journal_coeditor_code UK3082
_journal_issue 11
_journal_name_full 'Acta Crystallographica Section C'
_journal_page_first 1402
_journal_page_last 1407
_journal_paper_doi 10.1107/S0108270113028874
_journal_volume 69
_journal_year 2013
_chemical_formula_iupac 'C4 H5 N3 O2, C5 H9 N O'
_chemical_formula_moiety 'C4 H5 N3 O2, C5 H9 N O'
_chemical_formula_sum 'C9 H14 N4 O3'
_chemical_formula_weight 226.24
_chemical_name_systematic
;
6-Aminouracil 1-methylpyrrolidin-2-one monosolvate
;
_space_group_IT_number 14
_symmetry_cell_setting monoclinic
_symmetry_space_group_name_Hall '-P 2ybc'
_symmetry_space_group_name_H-M 'P 1 21/c 1'
_atom_sites_solution_hydrogens geom
_atom_sites_solution_primary direct
_atom_sites_solution_secondary difmap
_audit_creation_method SHELXL-97
_cell_angle_alpha 90.00
_cell_angle_beta 117.312(12)
_cell_angle_gamma 90.00
_cell_formula_units_Z 4
_cell_length_a 7.5767(14)
_cell_length_b 21.889(3)
_cell_length_c 7.1356(11)
_cell_measurement_reflns_used 5460
_cell_measurement_temperature 173(2)
_cell_measurement_theta_max 26.005
_cell_measurement_theta_min 3.345
_cell_volume 1051.5(3)
_computing_cell_refinement '<i>X-AREA</i> (Stoe & Cie, 2001)'
_computing_data_collection '<i>X-AREA</i> (Stoe & Cie, 2001)'
_computing_data_reduction '<i>X-AREA</i> (Stoe & Cie, 2001)'
_computing_molecular_graphics
;
Mercury (Macrae <i>et al.</i>, 2008) and XP in SHELXTL-Plus (Sheldrick,
2008)
;
_computing_publication_material 'publCIF (Westrip, 2010)'
_computing_structure_refinement 'SHELXL97 (Sheldrick, 2008'
_computing_structure_solution 'SHELXS97 (Sheldrick, 2008)'
_diffrn_ambient_temperature 173(2)
_diffrn_measured_fraction_theta_full 0.998
_diffrn_measured_fraction_theta_max 0.992
_diffrn_measurement_device_type 'Stoe IPDS II two-circle'
_diffrn_measurement_method \w
_diffrn_radiation_monochromator 'Genix 3D multilayer optics'
_diffrn_radiation_source 'Genix 3D I\mS microfocus X-ray source'
_diffrn_radiation_type MoK\a
_diffrn_radiation_wavelength 0.71073
_diffrn_reflns_av_R_equivalents 0.1180
_diffrn_reflns_av_sigmaI/netI 0.0684
_diffrn_reflns_limit_h_max 9
_diffrn_reflns_limit_h_min -9
_diffrn_reflns_limit_k_max 25
_diffrn_reflns_limit_k_min -26
_diffrn_reflns_limit_l_max 8
_diffrn_reflns_limit_l_min -7
_diffrn_reflns_number 8060
_diffrn_reflns_theta_full 25.00
_diffrn_reflns_theta_max 25.65
_diffrn_reflns_theta_min 3.35
_diffrn_standards_number 0
_exptl_absorpt_coefficient_mu 0.110
_exptl_absorpt_correction_T_max 0.9918
_exptl_absorpt_correction_T_min 0.9575
_exptl_absorpt_correction_type multi-scan
_exptl_absorpt_process_details '(<i>X-AREA</i>; Stoe & Cie, 2001)'
_exptl_crystal_colour colourless
_exptl_crystal_density_diffrn 1.429
_exptl_crystal_density_method 'not measured'
_exptl_crystal_description needle
_exptl_crystal_F_000 480
_exptl_crystal_size_max 0.40
_exptl_crystal_size_mid 0.20
_exptl_crystal_size_min 0.08
_refine_diff_density_max 0.281
_refine_diff_density_min -0.274
_refine_ls_extinction_method none
_refine_ls_goodness_of_fit_ref 1.080
_refine_ls_hydrogen_treatment mixed
_refine_ls_matrix_type full
_refine_ls_number_parameters 212
_refine_ls_number_reflns 1984
_refine_ls_number_restraints 49
_refine_ls_restrained_S_all 1.071
_refine_ls_R_factor_all 0.0822
_refine_ls_R_factor_gt 0.0614
_refine_ls_shift/su_max 0.000
_refine_ls_shift/su_mean 0.000
_refine_ls_structure_factor_coef Fsqd
_refine_ls_weighting_details 'calc w=1/[\s^2^(Fo^2^)+(0.0947P)^2^+0.2142P] where P=(Fo^2^+2Fc^2^)/3'
_refine_ls_weighting_scheme calc
_refine_ls_wR_factor_gt 0.1629
_refine_ls_wR_factor_ref 0.1744
_reflns_number_gt 1503
_reflns_number_total 1984
_reflns_threshold_expression I>2sigma(I)
_cod_data_source_file uk3082.cif
_cod_data_source_block Ic
_cod_original_sg_symbol_H-M 'P 21/c'
_cod_database_code 2019256

loop_
_symmetry_equiv_pos_as_xyz
'x, y, z'
'-x, y+1/2, -z+1/2'
'-x, -y, -z'
'x, -y-1/2, z-1/2'

loop_
_atom_site_type_symbol
_atom_site_label
_atom_site_fract_x
_atom_site_fract_y
_atom_site_fract_z
_atom_site_U_iso_or_equiv
_atom_site_adp_type
_atom_site_calc_flag
_atom_site_refinement_flags
_atom_site_occupancy
_atom_site_symmetry_multiplicity
_atom_site_disorder_assembly
_atom_site_disorder_group
N N1 0.2004(3) 0.57385(10) 0.6825(3) 0.0296(5) Uani d . 1 1 . .
H H1 0.233(4) 0.5345(15) 0.711(5) 0.035 Uiso d . 1 1 . .
C C2 0.1729(3) 0.61193(11) 0.8184(4) 0.0282(5) Uani d . 1 1 . .
O O2 0.1797(3) 0.59362(8) 0.9834(3) 0.0356(5) Uani d . 1 1 . .
N N3 0.1374(3) 0.67143(9) 0.7561(3) 0.0293(5) Uani d . 1 1 . .
H H3 0.121(4) 0.7007(13) 0.844(5) 0.035 Uiso d . 1 1 . .
C C4 0.1308(3) 0.69516(11) 0.5709(4) 0.0296(6) Uani d . 1 1 . .
O O4 0.1012(3) 0.75085(8) 0.5418(3) 0.0394(5) Uani d . 1 1 . .
C C5 0.1606(3) 0.65354(11) 0.4387(4) 0.0293(6) Uani d . 1 1 . .
H H5 0.1569 0.6670 0.3103 0.035 Uiso calc R 1 1 . .
C C6 0.1954(3) 0.59293(11) 0.4969(4) 0.0288(5) Uani d . 1 1 . .
N N6 0.2292(4) 0.54936(11) 0.3849(4) 0.0413(6) Uani d . 1 1 . .
H H61 0.229(5) 0.5592(16) 0.266(6) 0.050 Uiso d . 1 1 . .
H H62 0.251(4) 0.5082(16) 0.439(6) 0.050 Uiso d . 1 1 . .
O O2X 0.3104(3) 0.45334(9) 0.7012(3) 0.0442(5) Uani d . 1 1 . .
C C1X 0.2884(10) 0.4410(3) 1.0813(10) 0.0380(14) Uani d PD 0.666(7) 1 A 1
H H1X1 0.2892 0.4239 1.2087 0.057 Uiso calc PR 0.666(7) 1 A 1
H H1X2 0.1596 0.4603 0.9943 0.057 Uiso calc PR 0.666(7) 1 A 1
H H1X3 0.3942 0.4715 1.1214 0.057 Uiso calc PR 0.666(7) 1 A 1
C C2X 0.3307(13) 0.4029(3) 0.7853(11) 0.0317(16) Uani d PD 0.666(7) 1 A 1
C C3X 0.3696(13) 0.3427(4) 0.7118(13) 0.0425(18) Uani d PD 0.666(7) 1 A 1
H H3X1 0.5021 0.3428 0.7163 0.051 Uiso calc PR 0.666(7) 1 A 1
H H3X2 0.2681 0.3345 0.5651 0.051 Uiso calc PR 0.666(7) 1 A 1
C C4X 0.3606(7) 0.2946(2) 0.8577(8) 0.0477(14) Uani d PD 0.666(7) 1 A 1
H H4X1 0.4847 0.2704 0.9207 0.057 Uiso calc PR 0.666(7) 1 A 1
H H4X2 0.2470 0.2667 0.7813 0.057 Uiso calc PR 0.666(7) 1 A 1
C C5X 0.3343(14) 0.3304(3) 1.0288(11) 0.0343(17) Uani d PD 0.666(7) 1 A 1
H H5X1 0.2118 0.3176 1.0352 0.041 Uiso calc PR 0.666(7) 1 A 1
H H5X2 0.4495 0.3242 1.1691 0.041 Uiso calc PR 0.666(7) 1 A 1
N N1X 0.3209(5) 0.39293(17) 0.9633(7) 0.0335(11) Uani d PD 0.666(7) 1 A 1
C C1Y 0.401(3) 0.3352(9) 0.664(3) 0.046(4) Uani d PDU 0.334(7) 1 A 2
H H1Y1 0.4320 0.2915 0.6842 0.069 Uiso calc PR 0.334(7) 1 A 2
H H1Y2 0.5149 0.3575 0.6680 0.069 Uiso calc PR 0.334(7) 1 A 2
H H1Y3 0.2848 0.3417 0.5270 0.069 Uiso calc PR 0.334(7) 1 A 2
C C2Y 0.313(3) 0.4150(5) 0.835(2) 0.036(4) Uani d PDU 0.334(7) 1 A 2
C C3Y 0.267(2) 0.4223(6) 1.017(2) 0.049(4) Uani d PDU 0.334(7) 1 A 2
H H3Y1 0.3559 0.4530 1.1177 0.059 Uiso calc PR 0.334(7) 1 A 2
H H3Y2 0.1275 0.4358 0.9663 0.059 Uiso calc PR 0.334(7) 1 A 2
C C4Y 0.2979(14) 0.3611(5) 1.1198(17) 0.054(3) Uani d PDU 0.334(7) 1 A 2
H H4Y1 0.1802 0.3489 1.1369 0.065 Uiso calc PR 0.334(7) 1 A 2
H H4Y2 0.4156 0.3616 1.2603 0.065 Uiso calc PR 0.334(7) 1 A 2
C C5Y 0.330(3) 0.3170(5) 0.970(2) 0.039(4) Uani d PDU 0.334(7) 1 A 2
H H5Y1 0.4481 0.2909 1.0484 0.047 Uiso calc PR 0.334(7) 1 A 2
H H5Y2 0.2123 0.2906 0.8936 0.047 Uiso calc PR 0.334(7) 1 A 2
N N1Y 0.3588(10) 0.3572(4) 0.8291(14) 0.039(2) Uani d PDU 0.334(7) 1 A 2

loop_
_atom_site_aniso_label
_atom_site_aniso_U_11
_atom_site_aniso_U_22
_atom_site_aniso_U_33
_atom_site_aniso_U_12
_atom_site_aniso_U_13
_atom_site_aniso_U_23
N1 0.0414(11) 0.0238(11) 0.0272(11) 0.0023(8) 0.0190(9) 0.0027(9)
C2 0.0328(12) 0.0275(12) 0.0265(13) -0.0018(9) 0.0156(10) 0.0013(10)
O2 0.0535(11) 0.0341(10) 0.0264(10) 0.0005(8) 0.0246(8) 0.0047(8)
N3 0.0414(11) 0.0250(11) 0.0279(11) 0.0008(8) 0.0213(9) 0.0003(9)
C4 0.0351(12) 0.0296(13) 0.0273(12) -0.0010(9) 0.0171(10) 0.0034(10)
O4 0.0654(12) 0.0248(9) 0.0402(12) 0.0051(8) 0.0347(10) 0.0049(8)
C5 0.0400(12) 0.0291(13) 0.0239(13) -0.0006(10) 0.0190(10) 0.0023(10)
C6 0.0360(12) 0.0302(13) 0.0231(12) 0.0004(9) 0.0160(10) 0.0012(10)
N6 0.0727(17) 0.0300(13) 0.0322(13) 0.0080(11) 0.0336(12) 0.0053(10)
O2X 0.0625(12) 0.0298(11) 0.0478(12) 0.0059(8) 0.0318(10) 0.0093(9)
C1X 0.042(3) 0.034(3) 0.042(3) -0.002(2) 0.023(3) -0.001(3)
C2X 0.035(3) 0.026(4) 0.033(3) 0.000(2) 0.014(2) 0.001(3)
C3X 0.045(3) 0.037(4) 0.044(5) 0.001(3) 0.019(3) -0.008(3)
C4X 0.058(3) 0.026(2) 0.045(3) 0.0019(18) 0.012(2) -0.005(2)
C5X 0.043(3) 0.026(3) 0.030(3) -0.007(3) 0.013(3) -0.003(3)
N1X 0.0401(19) 0.026(2) 0.033(2) -0.0017(14) 0.0151(15) 0.0004(18)
C1Y 0.051(7) 0.029(5) 0.053(8) 0.001(4) 0.020(5) -0.012(5)
C2Y 0.030(5) 0.035(6) 0.044(8) 0.001(4) 0.018(5) -0.001(6)
C3Y 0.049(6) 0.046(8) 0.046(7) -0.004(6) 0.016(5) 0.007(6)
C4Y 0.044(4) 0.065(6) 0.053(6) -0.012(4) 0.023(4) 0.014(5)
C5Y 0.043(5) 0.021(5) 0.044(8) 0.001(4) 0.012(6) 0.005(6)
N1Y 0.035(3) 0.038(5) 0.045(5) 0.005(3) 0.019(3) 0.001(4)

loop_
_atom_type_symbol
_atom_type_description
_atom_type_scat_dispersion_real
_atom_type_scat_dispersion_imag
_atom_type_scat_source
C C 0.0033 0.0016 'International Tables Vol C Tables 4.2.6.8 and 6.1.1.4'
H H 0.0000 0.0000 'International Tables Vol C Tables 4.2.6.8 and 6.1.1.4'
N N 0.0061 0.0033 'International Tables Vol C Tables 4.2.6.8 and 6.1.1.4'
O O 0.0106 0.0060 'International Tables Vol C Tables 4.2.6.8 and 6.1.1.4'

loop_
_geom_angle_atom_site_label_1
_geom_angle_atom_site_label_2
_geom_angle_atom_site_label_3
_geom_angle
C2 N1 C6 123.7(2)
C2 N1 H1 123(2)
C6 N1 H1 113(2)
O2 C2 N3 122.9(2)
O2 C2 N1 122.1(2)
N3 C2 N1 115.0(2)
C2 N3 C4 125.4(2)
C2 N3 H3 120.0(18)
C4 N3 H3 114.5(18)
O4 C4 N3 116.7(2)
O4 C4 C5 126.8(2)
N3 C4 C5 116.6(2)
C6 C5 C4 119.3(2)
C6 C5 H5 120.3
C4 C5 H5 120.3
N6 C6 N1 115.5(2)
N6 C6 C5 124.5(2)
N1 C6 C5 120.0(2)
C6 N6 H61 119(2)
C6 N6 H62 118(2)
H61 N6 H62 123(3)
N1X C1X H1X1 109.5
N1X C1X H1X2 109.5
H1X1 C1X H1X2 109.5
N1X C1X H1X3 109.5
H1X1 C1X H1X3 109.5
H1X2 C1X H1X3 109.5
O2X C2X N1X 124.4(6)
O2X C2X C3X 128.3(6)
N1X C2X C3X 107.3(5)
C2X C3X C4X 107.2(6)
C2X C3X H3X1 110.3
C4X C3X H3X1 110.3
C2X C3X H3X2 110.3
C4X C3X H3X2 110.3
H3X1 C3X H3X2 108.5
C3X C4X C5X 104.9(5)
C3X C4X H4X1 110.8
C5X C4X H4X1 110.8
C3X C4X H4X2 110.8
C5X C4X H4X2 110.8
H4X1 C4X H4X2 108.8
N1X C5X C4X 104.0(4)
N1X C5X H5X1 111.0
C4X C5X H5X1 111.0
N1X C5X H5X2 111.0
C4X C5X H5X2 111.0
H5X1 C5X H5X2 109.0
C2X N1X C5X 116.3(5)
C2X N1X C1X 122.8(5)
C5X N1X C1X 120.8(5)
N1Y C1Y H1Y1 109.5
N1Y C1Y H1Y2 109.5
H1Y1 C1Y H1Y2 109.5
N1Y C1Y H1Y3 109.5
H1Y1 C1Y H1Y3 109.5
H1Y2 C1Y H1Y3 109.5
O2X C2Y N1Y 121.5(10)
O2X C2Y C3Y 131.0(9)
N1Y C2Y C3Y 107.5(10)
C4Y C3Y C2Y 106.5(10)
C4Y C3Y H3Y1 110.4
C2Y C3Y H3Y1 110.4
C4Y C3Y H3Y2 110.4
C2Y C3Y H3Y2 110.4
H3Y1 C3Y H3Y2 108.6
C3Y C4Y C5Y 105.1(8)
C3Y C4Y H4Y1 110.7
C5Y C4Y H4Y1 110.7
C3Y C4Y H4Y2 110.7
C5Y C4Y H4Y2 110.7
H4Y1 C4Y H4Y2 108.8
N1Y C5Y C4Y 103.1(8)
N1Y C5Y H5Y1 111.1
C4Y C5Y H5Y1 111.1
N1Y C5Y H5Y2 111.1
C4Y C5Y H5Y2 111.1
H5Y1 C5Y H5Y2 109.1
C2Y N1Y C5Y 116.0(9)
C2Y N1Y C1Y 120.6(11)
C5Y N1Y C1Y 122.4(12)

loop_
_geom_bond_atom_site_label_1
_geom_bond_atom_site_label_2
_geom_bond_distance
N1 C2 1.366(3)
N1 C6 1.373(3)
N1 H1 0.89(3)
C2 O2 1.222(3)
C2 N3 1.363(3)
N3 C4 1.399(3)
N3 H3 0.94(3)
C4 O4 1.240(3)
C4 C5 1.403(3)
C5 C6 1.379(3)
C5 H5 0.9500
C6 N6 1.342(3)
N6 H61 0.87(4)
N6 H62 0.96(4)
O2X C2X 1.232(6)
O2X C2Y 1.266(12)
C1X N1X 1.438(7)
C1X H1X1 0.9800
C1X H1X2 0.9800
C1X H1X3 0.9800
C2X N1X 1.324(7)
C2X C3X 1.496(9)
C3X C4X 1.503(10)
C3X H3X1 0.9900
C3X H3X2 0.9900
C4X C5X 1.539(7)
C4X H4X1 0.9900
C4X H4X2 0.9900
C5X N1X 1.434(6)
C5X H5X1 0.9900
C5X H5X2 0.9900
C1Y N1Y 1.438(11)
C1Y H1Y1 0.9800
C1Y H1Y2 0.9800
C1Y H1Y3 0.9800
C2Y N1Y 1.319(10)
C2Y C3Y 1.497(13)
C3Y C4Y 1.493(13)
C3Y H3Y1 0.9900
C3Y H3Y2 0.9900
C4Y C5Y 1.539(12)
C4Y H4Y1 0.9900
C4Y H4Y2 0.9900
C5Y N1Y 1.427(11)
C5Y H5Y1 0.9900
C5Y H5Y2 0.9900

loop_
_geom_hbond_atom_site_label_D
_geom_hbond_atom_site_label_H
_geom_hbond_atom_site_label_A
_geom_hbond_site_symmetry_A
_geom_hbond_distance_DH
_geom_hbond_distance_HA
_geom_hbond_distance_DA
_geom_hbond_angle_DHA
N1 H1 O2X . 0.89(3) 1.88(3) 2.751(3) 164(3)
N3 H3 O4 4_576 0.94(3) 1.83(3) 2.764(3) 172(3)
N6 H61 O2 1_554 0.87(4) 2.02(4) 2.881(3) 168(3)
N6 H62 O2X . 0.96(4) 2.09(4) 2.936(3) 145(3)

loop_
_geom_torsion_atom_site_label_1
_geom_torsion_atom_site_label_2
_geom_torsion_atom_site_label_3
_geom_torsion_atom_site_label_4
_geom_torsion
C6 N1 C2 O2 -179.4(2)
C6 N1 C2 N3 0.7(3)
O2 C2 N3 C4 179.0(2)
N1 C2 N3 C4 -1.1(3)
C2 N3 C4 O4 -178.3(2)
C2 N3 C4 C5 1.0(3)
O4 C4 C5 C6 178.8(2)
N3 C4 C5 C6 -0.4(3)
C2 N1 C6 N6 178.8(2)
C2 N1 C6 C5 -0.2(3)
C4 C5 C6 N6 -178.9(2)
C4 C5 C6 N1 0.1(3)
C2Y O2X C2X N1X -5(2)
C2Y O2X C2X C3X 175(4)
O2X C2X C3X C4X -174.2(7)
N1X C2X C3X C4X 5.7(8)
C2X C3X C4X C5X -5.0(8)
C3X C4X C5X N1X 2.7(7)
O2X C2X N1X C5X 175.7(7)
C3X C2X N1X C5X -4.2(9)
O2X C2X N1X C1X -1.2(11)
C3X C2X N1X C1X 178.9(5)
C4X C5X N1X C2X 0.9(8)
C4X C5X N1X C1X 177.9(5)
C2X O2X C2Y N1Y 1.1(15)
C2X O2X C2Y C3Y -178(5)
O2X C2Y C3Y C4Y -179.3(16)
N1Y C2Y C3Y C4Y 1.6(17)
C2Y C3Y C4Y C5Y -8.9(16)
C3Y C4Y C5Y N1Y 12.5(15)
O2X C2Y N1Y C5Y -171.8(14)
C3Y C2Y N1Y C5Y 7.5(18)
O2X C2Y N1Y C1Y -2(2)
C3Y C2Y N1Y C1Y 176.9(13)
C4Y C5Y N1Y C2Y -12.9(17)
C4Y C5Y N1Y C1Y 178.0(12)
